data_4112187
loop_
_publ_author_name
'F. Albert Cotton'
'Peng Lei'
'Chun Lin'
'Carlos A. Murillo'
'Xiaoping Wang'
'Shu-Yan Yu'
'Zhong-Xing Zhang'

_publ_section_title
;
 A Calix[4]arene Carceplex with Four Rh24+ Fasteners
;
_journal_name_full 'Journal of the American Chemical Society'
_journal_page_first 1518
_journal_page_last 1525
_journal_paper_doi 10.1021/ja0396899
_journal_volume 126
_journal_year 2004
_chemical_formula_sum 'C72 H74 Br2 Mo2 N4 O12'
_chemical_formula_weight 1539.05
_chemical_name_common Mo2(DAniF)2(Calix[4]aren
_chemical_name_systematic
; 
 ? 
;
_space_group_IT_number 2
_symmetry_cell_setting triclinic
_symmetry_space_group_name_Hall '-P 1'
_symmetry_space_group_name_H-M 'P -1'
_atom_sites_solution_hydrogens geom
_atom_sites_solution_primary direct
_atom_sites_solution_secondary difmap
_audit_creation_method SHELXL-97
_cell_angle_alpha 106.9900(10)
_cell_angle_beta 95.5590(10)
_cell_angle_gamma 105.8630(10)
_cell_formula_units_Z 2
_cell_length_a 12.1936(8)
_cell_length_b 14.4964(10)
_cell_length_c 20.9932(14)
_cell_measurement_reflns_used 7561
_cell_measurement_temperature 213(2)
_cell_measurement_theta_max 27.434
_cell_measurement_theta_min 2.214
_cell_volume 3350.1(4)
_computing_cell_refinement SAINT
_computing_data_collection SMART
_computing_data_reduction SAINT
_computing_structure_refinement 'SHELXL-97 (Sheldrick, 1997)'
_computing_structure_solution 'SHELXS-97 (Sheldrick, 1990)'
_diffrn_ambient_temperature 213(2)
_diffrn_measured_fraction_theta_full 0.965
_diffrn_measured_fraction_theta_max 0.965
_diffrn_measurement_device_type 'Bruker SMART 1000 CCD'
_diffrn_measurement_method '\w scans'
_diffrn_radiation_monochromator graphite
_diffrn_radiation_source 'normal-focus sealed tube'
_diffrn_radiation_type MoK\a
_diffrn_radiation_wavelength 0.71073
_diffrn_reflns_av_R_equivalents 0.0221
_diffrn_reflns_av_sigmaI/netI 0.0537
_diffrn_reflns_limit_h_max 15
_diffrn_reflns_limit_h_min -8
_diffrn_reflns_limit_k_max 18
_diffrn_reflns_limit_k_min -18
_diffrn_reflns_limit_l_max 27
_diffrn_reflns_limit_l_min -27
_diffrn_reflns_number 21633
_diffrn_reflns_theta_full 27.55
_diffrn_reflns_theta_max 27.55
_diffrn_reflns_theta_min 1.55
_diffrn_standards_number 0
_exptl_absorpt_coefficient_mu 1.632
_exptl_absorpt_correction_T_max 0.8538
_exptl_absorpt_correction_T_min 0.4409
_exptl_absorpt_correction_type multi-scan
_exptl_absorpt_process_details SADABS
_exptl_crystal_colour yellow
_exptl_crystal_density_diffrn 1.526
_exptl_crystal_description needle
_exptl_crystal_F_000 1568
_exptl_crystal_size_max 0.60
_exptl_crystal_size_mid 0.11
_exptl_crystal_size_min 0.10
_refine_diff_density_max 0.854
_refine_diff_density_min -0.902
_refine_diff_density_rms 0.094
_refine_ls_extinction_method none
_refine_ls_goodness_of_fit_ref 1.018
_refine_ls_hydrogen_treatment noref
_refine_ls_matrix_type full
_refine_ls_number_parameters 814
_refine_ls_number_reflns 14928
_refine_ls_number_restraints 9
_refine_ls_restrained_S_all 1.018
_refine_ls_R_factor_all 0.0728
_refine_ls_R_factor_gt 0.0436
_refine_ls_shift/su_max 0.039
_refine_ls_shift/su_mean 0.001
_refine_ls_structure_factor_coef Fsqd
_refine_ls_weighting_details 'calc w=1/[\s^2^(Fo^2^)+(0.0522P)^2^+3.4727P] where P=(Fo^2^+2Fc^2^)/3'
_refine_ls_weighting_scheme calc
_refine_ls_wR_factor_gt 0.1017
_refine_ls_wR_factor_ref 0.1178
_reflns_number_gt 10591
_reflns_number_total 14928
_reflns_threshold_expression I>2sigma(I)
_cod_data_source_file ja0396899si20031206_035237_5.cif
_cod_data_source_block 3
_cod_database_code 4112187

loop_
_symmetry_equiv_pos_as_xyz
'x, y, z'
'-x, -y, -z'

loop_
_atom_site_label
_atom_site_type_symbol
_atom_site_fract_x
_atom_site_fract_y
_atom_site_fract_z
_atom_site_U_iso_or_equiv
_atom_site_adp_type
_atom_site_occupancy
_atom_site_symmetry_multiplicity
_atom_site_calc_flag
_atom_site_refinement_flags
_atom_site_disorder_assembly
_atom_site_disorder_group
Mo1 Mo 0.16725(3) 0.45832(2) 0.268296(15) 0.02149(8) Uani 1 1 d . . .
Mo2 Mo 0.16298(3) 0.36013(2) 0.171881(15) 0.02182(8) Uani 1 1 d . . .
N1 N 0.1613(3) 0.5789(2) 0.23075(15) 0.0262(7) Uani 1 1 d . . .
N2 N 0.1506(3) 0.4679(2) 0.12506(15) 0.0260(7) Uani 1 1 d . . .
N3 N 0.3505(3) 0.5035(2) 0.29478(15) 0.0252(7) Uani 1 1 d . . .
N4 N 0.3472(3) 0.4018(2) 0.18729(15) 0.0253(7) Uani 1 1 d . . .
O1 O 0.1819(3) 0.9569(2) 0.40967(17) 0.0563(9) Uani 1 1 d . . .
O2 O 0.0772(3) 0.3639(3) -0.15675(14) 0.0537(9) Uani 1 1 d . . .
O3 O 0.5776(3) 0.7283(2) 0.56268(14) 0.0442(8) Uani 1 1 d . . .
O4 O 0.5961(3) 0.2755(3) -0.01354(15) 0.0462(8) Uani 1 1 d . . .
O5 O 0.1455(2) 0.34004(18) 0.31099(12) 0.0246(5) Uani 1 1 d . . .
O6 O 0.1409(2) 0.23405(18) 0.20936(12) 0.0240(5) Uani 1 1 d . . .
O7 O -0.0177(2) 0.40565(18) 0.25467(12) 0.0248(5) Uani 1 1 d . . .
O8 O -0.0219(2) 0.30023(19) 0.15261(12) 0.0254(5) Uani 1 1 d . . .
O9 O -0.1708(3) -0.0696(2) 0.33625(14) 0.0372(7) Uani 1 1 d . . .
O10 O -0.3155(3) 0.0983(2) 0.34223(14) 0.0411(7) Uani 1 1 d . . .
O11 O -0.5133(2) 0.0779(2) 0.20477(14) 0.0319(6) Uani 1 1 d . . .
O12 O -0.3237(2) -0.0694(2) 0.19459(13) 0.0338(6) Uani 1 1 d . . .
Br1 Br -0.12127(5) 0.50994(4) 0.55655(3) 0.05545(15) Uani 1 1 d . A .
Br2 Br -0.10972(5) -0.12783(4) -0.05463(2) 0.05242(14) Uani 1 1 d . A .
C1 C 0.1498(3) 0.5580(3) 0.16433(19) 0.0277(8) Uani 1 1 d . . .
H1A H 0.1409 0.6069 0.1449 0.033 Uiso 1 1 calc R . .
C2 C 0.4063(3) 0.4652(3) 0.24789(19) 0.0276(8) Uani 1 1 d . . .
H2A H 0.4878 0.4830 0.2576 0.033 Uiso 1 1 calc R . .
C3 C 0.1178(3) 0.2503(3) 0.26853(17) 0.0213(7) Uani 1 1 d . . .
C4 C -0.0701(3) 0.3283(3) 0.20258(18) 0.0237(7) Uani 1 1 d . . .
C5 C -0.1074(4) 0.1341(3) 0.4321(2) 0.0377(10) Uani 1 1 d . A .
H5A H -0.1627 0.0727 0.4349 0.045 Uiso 1 1 calc R . .
H5B H -0.0426 0.1591 0.4706 0.045 Uiso 1 1 calc R . .
C6 C -0.4006(4) 0.2532(3) 0.3227(2) 0.0353(9) Uani 1 1 d . A .
H6A H -0.4241 0.3140 0.3278 0.042 Uiso 1 1 calc R . .
H6B H -0.4696 0.1966 0.3190 0.042 Uiso 1 1 calc R . .
C7 C -0.4032(3) 0.0054(3) 0.0943(2) 0.0327(9) Uani 1 1 d . A .
H7A H -0.4718 -0.0347 0.1063 0.039 Uiso 1 1 calc R . .
H7B H -0.4280 0.0152 0.0516 0.039 Uiso 1 1 calc R . .
C8 C -0.1147(3) -0.1180(3) 0.20266(19) 0.0291(8) Uani 1 1 d . A .
H8A H -0.1712 -0.1631 0.2193 0.035 Uiso 1 1 calc R . .
H8B H -0.0520 -0.1471 0.1930 0.035 Uiso 1 1 calc R . .
C11 C 0.1639(3) 0.6766(3) 0.27206(19) 0.0278(8) Uani 1 1 d . . .
C12 C 0.2060(4) 0.7643(3) 0.2560(2) 0.0440(11) Uani 1 1 d . . .
H12A H 0.2315 0.7598 0.2147 0.053 Uiso 1 1 calc R . .
C13 C 0.2112(5) 0.8593(3) 0.3000(2) 0.0491(12) Uani 1 1 d . . .
H13A H 0.2387 0.9179 0.2880 0.059 Uiso 1 1 calc R . .
C14 C 0.1762(4) 0.8668(3) 0.3611(2) 0.0407(10) Uani 1 1 d . . .
C15 C 0.1330(4) 0.7805(3) 0.3771(2) 0.0406(10) Uani 1 1 d . . .
H15A H 0.1077 0.7853 0.4185 0.049 Uiso 1 1 calc R . .
C16 C 0.1262(4) 0.6867(3) 0.3331(2) 0.0344(9) Uani 1 1 d . . .
H16A H 0.0953 0.6283 0.3448 0.041 Uiso 1 1 calc R . .
C17 C 0.2211(5) 1.0469(3) 0.3936(3) 0.0642(15) Uani 1 1 d . . .
H17A H 0.2206 1.1045 0.4312 0.096 Uiso 1 1 calc R . .
H17B H 0.1702 1.0418 0.3533 0.096 Uiso 1 1 calc R . .
H17C H 0.2996 1.0562 0.3851 0.096 Uiso 1 1 calc R . .
C21 C 0.1321(3) 0.4474(3) 0.05329(19) 0.0277(8) Uani 1 1 d . . .
C22 C 0.2066(4) 0.5040(3) 0.0236(2) 0.0384(10) Uani 1 1 d . . .
H22A H 0.2691 0.5606 0.0512 0.046 Uiso 1 1 calc R . .
C23 C 0.1913(4) 0.4790(4) -0.0469(2) 0.0426(11) Uani 1 1 d . . .
H23A H 0.2428 0.5184 -0.0666 0.051 Uiso 1 1 calc R . .
C24 C 0.0998(4) 0.3960(3) -0.0871(2) 0.0370(10) Uani 1 1 d . . .
C25 C 0.0239(4) 0.3393(3) -0.0577(2) 0.0402(10) Uani 1 1 d . . .
H25A H -0.0394 0.2834 -0.0852 0.048 Uiso 1 1 calc R . .
C26 C 0.0404(4) 0.3644(3) 0.0120(2) 0.0354(9) Uani 1 1 d . . .
H26A H -0.0111 0.3249 0.0316 0.042 Uiso 1 1 calc R . .
C27 C 0.1451(6) 0.4249(6) -0.1888(3) 0.081(2) Uani 1 1 d . . .
H27A H 0.1203 0.3938 -0.2377 0.121 Uiso 1 1 calc R . .
H27B H 0.2262 0.4312 -0.1763 0.121 Uiso 1 1 calc R . .
H27C H 0.1357 0.4918 -0.1747 0.121 Uiso 1 1 calc R . .
C31 C 0.4167(3) 0.5625(3) 0.36175(19) 0.0265(8) Uani 1 1 d . . .
C32 C 0.5017(4) 0.5357(3) 0.3927(2) 0.0363(9) Uani 1 1 d . . .
H32A H 0.5214 0.4791 0.3680 0.044 Uiso 1 1 calc R . .
C33 C 0.5594(4) 0.5891(3) 0.4592(2) 0.0400(10) Uani 1 1 d . . .
H33A H 0.6173 0.5690 0.4791 0.048 Uiso 1 1 calc R . .
C34 C 0.5306(3) 0.6724(3) 0.4958(2) 0.0342(9) Uani 1 1 d . . .
C35 C 0.4453(4) 0.7002(3) 0.4653(2) 0.0350(9) Uani 1 1 d . . .
H35A H 0.4251 0.7565 0.4900 0.042 Uiso 1 1 calc R . .
C36 C 0.3895(3) 0.6464(3) 0.39900(19) 0.0320(9) Uani 1 1 d . . .
H36A H 0.3322 0.6669 0.3789 0.038 Uiso 1 1 calc R . .
C37 C 0.6684(4) 0.7052(4) 0.5951(2) 0.0519(13) Uani 1 1 d . . .
H37A H 0.6929 0.7500 0.6420 0.078 Uiso 1 1 calc R . .
H37B H 0.7335 0.7147 0.5719 0.078 Uiso 1 1 calc R . .
H37C H 0.6412 0.6352 0.5939 0.078 Uiso 1 1 calc R . .
C41 C 0.4138(3) 0.3683(3) 0.13818(18) 0.0252(8) Uani 1 1 d . . .
C42 C 0.5148(4) 0.3474(3) 0.1539(2) 0.0336(9) Uani 1 1 d . . .
H42A H 0.5414 0.3543 0.1991 0.040 Uiso 1 1 calc R . .
C43 C 0.5787(4) 0.3165(3) 0.1050(2) 0.0353(9) Uani 1 1 d . . .
H43A H 0.6478 0.3035 0.1172 0.042 Uiso 1 1 calc R . .
C44 C 0.5393(3) 0.3052(3) 0.0388(2) 0.0333(9) Uani 1 1 d . . .
C45 C 0.4378(4) 0.3237(3) 0.0216(2) 0.0391(10) Uani 1 1 d . . .
H45A H 0.4104 0.3150 -0.0238 0.047 Uiso 1 1 calc R . .
C46 C 0.3759(4) 0.3550(3) 0.0706(2) 0.0357(9) Uani 1 1 d . . .
H46A H 0.3067 0.3676 0.0580 0.043 Uiso 1 1 calc R . .
C47 C 0.6927(5) 0.2442(4) 0.0003(3) 0.0564(14) Uani 1 1 d . . .
H47A H 0.7238 0.2251 -0.0406 0.085 Uiso 1 1 calc R . .
H47B H 0.6691 0.1864 0.0159 0.085 Uiso 1 1 calc R . .
H47C H 0.7519 0.2997 0.0352 0.085 Uiso 1 1 calc R . .
C51 C 0.0475(3) 0.1648(3) 0.28738(17) 0.0233(7) Uani 1 1 d . . .
C52 C 0.0104(3) 0.1840(3) 0.34903(18) 0.0270(8) Uani 1 1 d . A .
H52A H 0.0353 0.2509 0.3798 0.032 Uiso 1 1 calc R . .
C53 C -0.0621(3) 0.1074(3) 0.36614(18) 0.0285(8) Uani 1 1 d . . .
C54 C -0.0974(3) 0.0077(3) 0.32009(19) 0.0284(8) Uani 1 1 d . A .
C55 C -0.0655(3) -0.0134(3) 0.25646(19) 0.0264(8) Uani 1 1 d . . .
C56 C 0.0072(3) 0.0660(3) 0.24119(18) 0.0231(7) Uani 1 1 d . A .
H56A H 0.0299 0.0528 0.1988 0.028 Uiso 1 1 calc R . .
C61 C -0.1668(4) 0.2146(3) 0.43631(19) 0.0330(9) Uani 1 1 d . . .
C62 C -0.1215(4) 0.3112(3) 0.4846(2) 0.0353(9) Uani 1 1 d . A .
H62A H -0.0552 0.3267 0.5175 0.042 Uiso 1 1 calc R . .
C63 C -0.1737(4) 0.3840(3) 0.4844(2) 0.0384(10) Uani 1 1 d . . .
C64 C -0.2649(4) 0.3667(3) 0.4338(2) 0.0377(10) Uani 1 1 d . A .
H64A H -0.2959 0.4191 0.4329 0.045 Uiso 1 1 calc R . .
C65 C -0.3113(4) 0.2714(3) 0.3841(2) 0.0332(9) Uani 1 1 d . . .
C66 C -0.2662(4) 0.1945(3) 0.38900(19) 0.0321(9) Uani 1 1 d . A .
C71 C -0.1882(3) 0.2641(3) 0.20215(18) 0.0242(7) Uani 1 1 d . . .
C72 C -0.2423(3) 0.2907(3) 0.25680(19) 0.0272(8) Uani 1 1 d . A .
H72A H -0.2054 0.3517 0.2929 0.033 Uiso 1 1 calc R . .
C73 C -0.3501(3) 0.2285(3) 0.25892(19) 0.0270(8) Uani 1 1 d . . .
C74 C -0.4045(3) 0.1394(3) 0.20411(19) 0.0271(8) Uani 1 1 d . A .
C75 C -0.3499(3) 0.1082(3) 0.15002(19) 0.0268(8) Uani 1 1 d . . .
C76 C -0.2409(3) 0.1719(3) 0.14980(18) 0.0255(8) Uani 1 1 d . A .
H76A H -0.2026 0.1523 0.1139 0.031 Uiso 1 1 calc R . .
C81 C -0.1733(3) -0.1097(3) 0.13818(19) 0.0287(8) Uani 1 1 d . . .
C82 C -0.1249(4) -0.1229(3) 0.0808(2) 0.0339(9) Uani 1 1 d . A .
H82A H -0.0593 -0.1451 0.0792 0.041 Uiso 1 1 calc R . .
C83 C -0.1729(4) -0.1034(3) 0.02566(19) 0.0363(10) Uani 1 1 d . . .
C84 C -0.2645(4) -0.0652(3) 0.0279(2) 0.0360(9) Uani 1 1 d . A .
H84A H -0.2930 -0.0488 -0.0092 0.043 Uiso 1 1 calc R . .
C85 C -0.3150(3) -0.0510(3) 0.08536(19) 0.0295(8) Uani 1 1 d . . .
C86 C -0.2729(3) -0.0796(3) 0.13825(18) 0.0283(8) Uani 1 1 d . A .
C91 C -0.1169(9) -0.1146(7) 0.3759(6) 0.0482(18) Uiso 0.543(12) 1 d PD A 2
H91A H -0.0966 -0.0725 0.4240 0.058 Uiso 0.543(12) 1 calc PR A 2
H91B H -0.0464 -0.1249 0.3605 0.058 Uiso 0.543(12) 1 calc PR A 2
C92 C -0.2194(10) -0.2268(9) 0.3632(7) 0.069(2) Uiso 0.543(12) 1 d PD A 2
H92A H -0.2814 -0.2138 0.3874 0.083 Uiso 0.543(12) 1 calc PR A 2
H92B H -0.2535 -0.2576 0.3146 0.083 Uiso 0.543(12) 1 calc PR A 2
C93 C -0.182(2) -0.2911(18) 0.3828(14) 0.200(9) Uiso 0.543(12) 1 d PD A 2
H93A H -0.2460 -0.3528 0.3746 0.300 Uiso 0.543(12) 1 calc PR A 2
H93B H -0.1487 -0.2617 0.4309 0.300 Uiso 0.543(12) 1 calc PR A 2
H93C H -0.1231 -0.3071 0.3576 0.300 Uiso 0.543(12) 1 calc PR A 2
C94 C -0.1122(10) -0.1367(10) 0.3551(7) 0.0482(18) Uiso 0.457(12) 1 d PD A 1
H94A H -0.0340 -0.0983 0.3820 0.058 Uiso 0.457(12) 1 calc PR A 1
H94B H -0.1074 -0.1898 0.3150 0.058 Uiso 0.457(12) 1 calc PR A 1
C95 C -0.2009(12) -0.1851(12) 0.4011(8) 0.069(2) Uiso 0.457(12) 1 d PD A 1
H95A H -0.2071 -0.1290 0.4386 0.083 Uiso 0.457(12) 1 calc PR A 1
H95B H -0.2784 -0.2205 0.3726 0.083 Uiso 0.457(12) 1 calc PR A 1
C96 C -0.169(3) -0.247(2) 0.4255(16) 0.200(9) Uiso 0.457(12) 1 d PD A 1
H96A H -0.2251 -0.2708 0.4517 0.300 Uiso 0.457(12) 1 calc PR A 1
H96B H -0.0934 -0.2125 0.4545 0.300 Uiso 0.457(12) 1 calc PR A 1
H96C H -0.1659 -0.3043 0.3887 0.300 Uiso 0.457(12) 1 calc PR A 1
C101 C -0.4279(7) 0.0442(5) 0.3534(4) 0.0552(18) Uiso 0.757(7) 1 d PD B 2
H10A H -0.4754 -0.0058 0.3105 0.066 Uiso 0.757(7) 1 calc PR B 2
H10B H -0.4694 0.0921 0.3717 0.066 Uiso 0.757(7) 1 calc PR B 2
C102 C -0.4058(9) -0.0087(8) 0.4033(5) 0.092(3) Uiso 0.757(7) 1 d PD B 2
H10C H -0.3745 0.0411 0.4490 0.111 Uiso 0.757(7) 1 calc PR B 2
H10D H -0.3493 -0.0441 0.3903 0.111 Uiso 0.757(7) 1 calc PR B 2
C103 C -0.5216(10) -0.0849(9) 0.4022(6) 0.109(4) Uiso 0.757(7) 1 d PD B 2
H10E H -0.5100 -0.1198 0.4340 0.164 Uiso 0.757(7) 1 calc PR B 2
H10F H -0.5515 -0.1341 0.3569 0.164 Uiso 0.757(7) 1 calc PR B 2
H10G H -0.5769 -0.0491 0.4151 0.164 Uiso 0.757(7) 1 calc PR B 2
C104 C -0.3650(18) 0.0172(17) 0.3606(11) 0.0552(18) Uiso 0.243(7) 1 d PD B 1
H10H H -0.3127 0.0183 0.3994 0.066 Uiso 0.243(7) 1 calc PR B 1
H10I H -0.3732 -0.0448 0.3230 0.066 Uiso 0.243(7) 1 calc PR B 1
C105 C -0.481(2) 0.012(2) 0.3790(15) 0.092(3) Uiso 0.243(7) 1 d PD B 1
H10J H -0.5421 -0.0229 0.3382 0.111 Uiso 0.243(7) 1 calc PR B 1
H10K H -0.4848 0.0807 0.3995 0.111 Uiso 0.243(7) 1 calc PR B 1
C106 C -0.500(3) -0.048(3) 0.4305(18) 0.109(4) Uiso 0.243(7) 1 d PD B 1
H10L H -0.5751 -0.0498 0.4436 0.164 Uiso 0.243(7) 1 calc PR B 1
H10M H -0.4391 -0.0134 0.4704 0.164 Uiso 0.243(7) 1 calc PR B 1
H10N H -0.4993 -0.1163 0.4094 0.164 Uiso 0.243(7) 1 calc PR B 1
C111 C -0.6050(3) 0.1148(3) 0.1841(2) 0.0387(10) Uani 1 1 d . . .
H11A H -0.6101 0.1093 0.1362 0.046 Uiso 1 1 calc R . .
H11B H -0.5884 0.1864 0.2112 0.046 Uiso 1 1 calc R . .
C112 C -0.7172(4) 0.0525(3) 0.1944(3) 0.0444(11) Uani 1 1 d . . .
H11C H -0.7084 0.0547 0.2418 0.053 Uiso 1 1 calc R . .
H11D H -0.7772 0.0833 0.1865 0.053 Uiso 1 1 calc R . .
C113 C -0.7575(4) -0.0560(4) 0.1495(3) 0.0547(13) Uani 1 1 d . . .
H11E H -0.8302 -0.0915 0.1593 0.082 Uiso 1 1 calc R . .
H11F H -0.6995 -0.0878 0.1575 0.082 Uiso 1 1 calc R . .
H11G H -0.7689 -0.0592 0.1024 0.082 Uiso 1 1 calc R . .
C121 C -0.4349(5) -0.1462(4) 0.1838(3) 0.0450(14) Uiso 0.836(7) 1 d PD C 2
H12B H -0.4774 -0.1633 0.1377 0.054 Uiso 0.836(7) 1 calc PR C 2
H12C H -0.4813 -0.1197 0.2159 0.054 Uiso 0.836(7) 1 calc PR C 2
C122 C -0.4170(6) -0.2388(5) 0.1938(4) 0.0672(19) Uiso 0.836(7) 1 d PD C 2
H12D H -0.3663 -0.2208 0.2377 0.081 Uiso 0.836(7) 1 calc PR C 2
H12E H -0.3802 -0.2711 0.1579 0.081 Uiso 0.836(7) 1 calc PR C 2
C123 C -0.5404(7) -0.3148(6) 0.1913(4) 0.083(2) Uiso 0.836(7) 1 d PD C 2
H12F H -0.5310 -0.3765 0.1968 0.125 Uiso 0.836(7) 1 calc PR C 2
H12G H -0.5902 -0.3314 0.1479 0.125 Uiso 0.836(7) 1 calc PR C 2
H12H H -0.5753 -0.2828 0.2275 0.125 Uiso 0.836(7) 1 calc PR C 2
C124 C -0.378(2) -0.161(2) 0.2078(15) 0.0450(14) Uiso 0.164(7) 1 d PD C 1
H12I H -0.3580 -0.1437 0.2571 0.054 Uiso 0.164(7) 1 calc PR C 1
H12J H -0.3371 -0.2081 0.1880 0.054 Uiso 0.164(7) 1 calc PR C 1
C125 C -0.501(2) -0.221(2) 0.1892(19) 0.0672(19) Uiso 0.164(7) 1 d PD C 1
H12K H -0.5392 -0.2062 0.1517 0.081 Uiso 0.164(7) 1 calc PR C 1
H12L H -0.5393 -0.2033 0.2280 0.081 Uiso 0.164(7) 1 calc PR C 1
C126 C -0.511(4) -0.341(2) 0.166(2) 0.083(2) Uiso 0.164(7) 1 d PD C 1
H12M H -0.5921 -0.3818 0.1493 0.125 Uiso 0.164(7) 1 calc PR C 1
H12N H -0.4811 -0.3560 0.2053 0.125 Uiso 0.164(7) 1 calc PR C 1
H12O H -0.4666 -0.3557 0.1311 0.125 Uiso 0.164(7) 1 calc PR C 1

loop_
_atom_site_aniso_label
_atom_site_aniso_U_11
_atom_site_aniso_U_22
_atom_site_aniso_U_33
_atom_site_aniso_U_23
_atom_site_aniso_U_13
_atom_site_aniso_U_12
Mo1 0.02212(16) 0.01892(15) 0.02199(16) 0.00494(12) 0.00532(12) 0.00588(12)
Mo2 0.02218(16) 0.02067(16) 0.02160(16) 0.00576(12) 0.00645(12) 0.00579(12)
N1 0.0280(16) 0.0235(16) 0.0278(16) 0.0076(13) 0.0061(13) 0.0102(13)
N2 0.0266(16) 0.0274(16) 0.0230(15) 0.0077(13) 0.0061(13) 0.0073(13)
N3 0.0217(15) 0.0239(16) 0.0247(16) 0.0045(13) 0.0024(13) 0.0033(13)
N4 0.0234(16) 0.0259(16) 0.0264(16) 0.0080(13) 0.0088(13) 0.0069(13)
O1 0.084(3) 0.0300(17) 0.051(2) 0.0035(15) 0.0161(19) 0.0216(17)
O2 0.076(2) 0.062(2) 0.0245(15) 0.0108(15) 0.0033(16) 0.0300(19)
O3 0.0383(17) 0.0523(19) 0.0297(15) 0.0022(14) -0.0059(13) 0.0116(15)
O4 0.0431(18) 0.064(2) 0.0357(16) 0.0106(15) 0.0159(14) 0.0263(16)
O5 0.0286(14) 0.0212(13) 0.0217(12) 0.0047(10) 0.0033(11) 0.0073(11)
O6 0.0273(13) 0.0229(13) 0.0234(13) 0.0069(10) 0.0088(11) 0.0099(11)
O7 0.0238(13) 0.0255(13) 0.0243(13) 0.0048(10) 0.0058(11) 0.0096(11)
O8 0.0221(13) 0.0288(14) 0.0232(13) 0.0072(11) 0.0044(10) 0.0064(11)
O9 0.0432(17) 0.0317(15) 0.0434(17) 0.0201(13) 0.0160(14) 0.0115(13)
O10 0.0503(19) 0.0311(16) 0.0326(16) 0.0029(12) 0.0066(14) 0.0072(14)
O11 0.0194(13) 0.0322(15) 0.0453(16) 0.0153(13) 0.0066(12) 0.0074(11)
O12 0.0330(15) 0.0352(15) 0.0285(14) 0.0059(12) 0.0089(12) 0.0076(12)
Br1 0.0695(3) 0.0341(3) 0.0449(3) -0.0037(2) 0.0184(3) 0.0039(2)
Br2 0.0695(3) 0.0442(3) 0.0354(2) 0.0031(2) 0.0263(2) 0.0106(2)
C1 0.028(2) 0.0265(19) 0.030(2) 0.0122(16) 0.0075(16) 0.0075(16)
C2 0.0213(18) 0.0253(19) 0.036(2) 0.0102(16) 0.0080(16) 0.0055(15)
C3 0.0210(17) 0.0226(18) 0.0206(17) 0.0050(14) 0.0011(14) 0.0106(14)
C4 0.0215(18) 0.0252(19) 0.0243(18) 0.0071(15) 0.0022(15) 0.0092(15)
C5 0.050(3) 0.041(2) 0.024(2) 0.0138(18) 0.0136(19) 0.012(2)
C6 0.034(2) 0.037(2) 0.037(2) 0.0089(18) 0.0166(19) 0.0156(19)
C7 0.029(2) 0.032(2) 0.030(2) 0.0045(17) -0.0025(17) 0.0063(17)
C8 0.033(2) 0.0215(19) 0.033(2) 0.0077(16) 0.0078(17) 0.0085(16)
C11 0.027(2) 0.0265(19) 0.0276(19) 0.0059(15) 0.0017(16) 0.0096(16)
C12 0.060(3) 0.034(2) 0.037(2) 0.0107(19) 0.013(2) 0.012(2)
C13 0.072(3) 0.028(2) 0.048(3) 0.016(2) 0.014(3) 0.012(2)
C14 0.048(3) 0.029(2) 0.044(3) 0.0053(19) 0.005(2) 0.018(2)
C15 0.056(3) 0.037(2) 0.034(2) 0.0121(19) 0.016(2) 0.022(2)
C16 0.046(2) 0.028(2) 0.038(2) 0.0155(17) 0.017(2) 0.0171(19)
C17 0.089(4) 0.025(2) 0.074(4) 0.008(2) 0.018(3) 0.020(3)
C21 0.029(2) 0.029(2) 0.0274(19) 0.0098(16) 0.0036(16) 0.0124(16)
C22 0.038(2) 0.039(2) 0.031(2) 0.0113(18) 0.0038(19) 0.0035(19)
C23 0.047(3) 0.049(3) 0.033(2) 0.019(2) 0.010(2) 0.011(2)
C24 0.045(3) 0.044(2) 0.026(2) 0.0096(18) 0.0024(19) 0.025(2)
C25 0.047(3) 0.032(2) 0.035(2) 0.0079(18) -0.005(2) 0.011(2)
C26 0.036(2) 0.033(2) 0.038(2) 0.0154(18) 0.0042(19) 0.0093(18)
C27 0.080(4) 0.127(6) 0.033(3) 0.033(3) 0.011(3) 0.022(4)
C31 0.0201(18) 0.0275(19) 0.0286(19) 0.0097(16) 0.0038(15) 0.0024(15)
C32 0.032(2) 0.035(2) 0.039(2) 0.0054(18) 0.0015(18) 0.0156(18)
C33 0.038(2) 0.046(3) 0.036(2) 0.012(2) 0.0001(19) 0.017(2)
C34 0.029(2) 0.037(2) 0.030(2) 0.0094(18) 0.0000(17) 0.0027(18)
C35 0.035(2) 0.032(2) 0.030(2) 0.0013(17) 0.0038(18) 0.0088(18)
C36 0.028(2) 0.034(2) 0.030(2) 0.0068(17) 0.0002(17) 0.0107(17)
C37 0.050(3) 0.048(3) 0.043(3) 0.013(2) -0.017(2) 0.003(2)
C41 0.0211(18) 0.0241(18) 0.0287(19) 0.0077(15) 0.0084(15) 0.0045(15)
C42 0.036(2) 0.040(2) 0.028(2) 0.0117(17) 0.0052(17) 0.0172(19)
C43 0.033(2) 0.044(2) 0.037(2) 0.0147(19) 0.0097(18) 0.0215(19)
C44 0.032(2) 0.036(2) 0.030(2) 0.0066(17) 0.0122(17) 0.0094(18)
C45 0.042(2) 0.054(3) 0.023(2) 0.0084(19) 0.0070(18) 0.022(2)
C46 0.028(2) 0.046(3) 0.030(2) 0.0069(18) 0.0021(17) 0.0150(19)
C47 0.059(3) 0.077(4) 0.048(3) 0.017(3) 0.027(3) 0.045(3)
C51 0.0236(18) 0.0248(18) 0.0236(18) 0.0089(14) 0.0044(15) 0.0102(15)
C52 0.033(2) 0.0265(19) 0.0207(18) 0.0060(15) 0.0037(16) 0.0112(16)
C53 0.034(2) 0.032(2) 0.0248(19) 0.0123(16) 0.0096(16) 0.0150(17)
C54 0.031(2) 0.030(2) 0.030(2) 0.0150(16) 0.0095(17) 0.0117(17)
C55 0.0267(19) 0.0225(18) 0.030(2) 0.0070(15) 0.0026(16) 0.0099(15)
C56 0.0243(18) 0.0251(18) 0.0223(18) 0.0078(14) 0.0054(15) 0.0113(15)
C61 0.042(2) 0.037(2) 0.0238(19) 0.0114(17) 0.0173(18) 0.0117(19)
C62 0.037(2) 0.040(2) 0.024(2) 0.0079(17) 0.0104(17) 0.0060(19)
C63 0.045(3) 0.030(2) 0.031(2) 0.0000(17) 0.017(2) 0.0048(19)
C64 0.043(2) 0.034(2) 0.039(2) 0.0070(18) 0.022(2) 0.0161(19)
C65 0.034(2) 0.035(2) 0.029(2) 0.0068(17) 0.0165(17) 0.0089(18)
C66 0.038(2) 0.032(2) 0.0226(19) 0.0057(16) 0.0147(17) 0.0074(18)
C71 0.0205(17) 0.0280(19) 0.0257(18) 0.0104(15) 0.0022(15) 0.0094(15)
C72 0.0258(19) 0.0269(19) 0.0261(19) 0.0054(15) 0.0004(15) 0.0095(16)
C73 0.0231(18) 0.030(2) 0.031(2) 0.0092(16) 0.0078(16) 0.0136(16)
C74 0.0211(18) 0.030(2) 0.035(2) 0.0157(17) 0.0090(16) 0.0097(16)
C75 0.0217(18) 0.029(2) 0.0282(19) 0.0071(16) -0.0006(15) 0.0102(16)
C76 0.0245(18) 0.030(2) 0.0233(18) 0.0079(15) 0.0036(15) 0.0112(16)
C81 0.032(2) 0.0180(18) 0.028(2) 0.0006(15) 0.0037(16) 0.0033(16)
C82 0.037(2) 0.024(2) 0.036(2) 0.0022(17) 0.0106(18) 0.0089(17)
C83 0.044(2) 0.034(2) 0.0225(19) 0.0010(17) 0.0146(18) 0.0068(19)
C84 0.044(2) 0.031(2) 0.025(2) 0.0037(16) 0.0025(18) 0.0058(19)
C85 0.0257(19) 0.0231(19) 0.027(2) -0.0020(15) 0.0009(16) 0.0005(16)
C86 0.029(2) 0.0234(19) 0.0223(18) -0.0014(15) 0.0046(16) 0.0033(16)
C111 0.026(2) 0.038(2) 0.054(3) 0.020(2) 0.006(2) 0.0097(18)
C112 0.026(2) 0.040(3) 0.069(3) 0.018(2) 0.014(2) 0.0119(19)
C113 0.041(3) 0.042(3) 0.071(3) 0.013(2) 0.004(3) 0.004(2)

loop_
_atom_type_symbol
_atom_type_description
_atom_type_scat_dispersion_real
_atom_type_scat_dispersion_imag
_atom_type_scat_source
C C 0.0033 0.0016 'International Tables Vol C Tables 4.2.6.8 and 6.1.1.4'
H H 0.0000 0.0000 'International Tables Vol C Tables 4.2.6.8 and 6.1.1.4'
N N 0.0061 0.0033 'International Tables Vol C Tables 4.2.6.8 and 6.1.1.4'
O O 0.0106 0.0060 'International Tables Vol C Tables 4.2.6.8 and 6.1.1.4'
Br Br -0.2901 2.4595 'International Tables Vol C Tables 4.2.6.8 and 6.1.1.4'
Mo Mo -1.6832 0.6857 'International Tables Vol C Tables 4.2.6.8 and 6.1.1.4'

loop_
_geom_angle_atom_site_label_1
_geom_angle_atom_site_label_2
_geom_angle_atom_site_label_3
_geom_angle
Mo2 Mo1 N3 93.04(8)
Mo2 Mo1 O5 92.27(6)
N3 Mo1 O5 92.49(11)
Mo2 Mo1 N1 92.63(8)
N3 Mo1 N1 95.96(12)
O5 Mo1 N1 169.99(11)
Mo2 Mo1 O7 91.52(6)
N3 Mo1 O7 171.39(10)
O5 Mo1 O7 80.04(9)
N1 Mo1 O7 91.11(11)
Mo1 Mo2 N2 92.83(8)
Mo1 Mo2 N4 92.39(8)
N2 Mo2 N4 95.19(12)
Mo1 Mo2 O8 92.01(7)
N2 Mo2 O8 89.70(11)
N4 Mo2 O8 173.25(10)
Mo1 Mo2 O6 91.14(6)
N2 Mo2 O6 168.70(11)
N4 Mo2 O6 95.21(10)
O8 Mo2 O6 79.58(9)
C1 N1 C11 119.2(3)
C1 N1 Mo1 116.6(2)
C11 N1 Mo1 124.1(2)
C1 N2 C21 117.7(3)
C1 N2 Mo2 117.7(2)
C21 N2 Mo2 124.3(2)
C2 N3 C31 117.8(3)
C2 N3 Mo1 117.2(2)
C31 N3 Mo1 124.5(2)
C2 N4 C41 116.7(3)
C2 N4 Mo2 117.3(2)
C41 N4 Mo2 126.0(2)
C14 O1 C17 117.2(4)
C24 O2 C27 117.9(4)
C34 O3 C37 118.2(4)
C44 O4 C47 118.0(3)
C3 O5 Mo1 115.6(2)
C3 O6 Mo2 115.2(2)
C4 O7 Mo1 116.1(2)
C4 O8 Mo2 115.8(2)
C54 O9 C91 116.0(5)
C54 O9 C94 113.3(5)
C104 O10 C66 122.1(10)
C66 O10 C101 113.2(4)
C74 O11 C111 112.1(3)
C86 O12 C124 116.8(12)
C86 O12 C121 114.0(3)
N1 C1 N2 120.0(3)
N3 C2 N4 119.9(3)
O6 C3 O5 121.6(3)
O6 C3 C51 119.9(3)
O5 C3 C51 118.3(3)
O8 C4 O7 122.1(3)
O8 C4 C71 118.6(3)
O7 C4 C71 119.1(3)
C61 C5 C53 111.4(3)
C65 C6 C73 110.0(3)
C85 C7 C75 109.8(3)
C55 C8 C81 109.8(3)
C16 C11 C12 117.5(4)
C16 C11 N1 118.8(3)
C12 C11 N1 123.7(4)
C11 C12 C13 121.2(4)
C14 C13 C12 119.7(4)
C15 C14 C13 119.5(4)
C15 C14 O1 115.7(4)
C13 C14 O1 124.8(4)
C14 C15 C16 120.6(4)
C15 C16 C11 121.4(4)
C22 C21 C26 118.8(4)
C22 C21 N2 122.0(3)
C26 C21 N2 119.1(3)
C21 C22 C23 121.2(4)
C24 C23 C22 119.1(4)
O2 C24 C23 124.1(4)
O2 C24 C25 115.9(4)
C23 C24 C25 120.0(4)
C26 C25 C24 120.2(4)
C25 C26 C21 120.6(4)
C32 C31 C36 117.8(4)
C32 C31 N3 122.8(3)
C36 C31 N3 119.2(3)
C31 C32 C33 122.4(4)
C34 C33 C32 119.1(4)
O3 C34 C35 116.3(4)
O3 C34 C33 124.5(4)
C35 C34 C33 119.2(4)
C36 C35 C34 120.8(4)
C35 C36 C31 120.7(4)
C42 C41 C46 117.2(3)
C42 C41 N4 123.6(3)
C46 C41 N4 119.2(3)
C41 C42 C43 122.2(4)
C44 C43 C42 119.0(4)
C45 C44 C43 119.8(4)
C45 C44 O4 116.3(4)
C43 C44 O4 123.8(4)
C44 C45 C46 120.5(4)
C45 C46 C41 121.2(4)
C52 C51 C56 118.7(3)
C52 C51 C3 120.0(3)
C56 C51 C3 120.9(3)
C53 C52 C51 121.6(3)
C52 C53 C54 118.6(3)
C52 C53 C5 119.3(3)
C54 C53 C5 122.0(4)
O9 C54 C55 119.5(3)
O9 C54 C53 119.3(3)
C55 C54 C53 121.1(3)
C56 C55 C54 118.3(3)
C56 C55 C8 119.6(3)
C54 C55 C8 121.9(3)
C55 C56 C51 121.5(3)
C62 C61 C66 118.0(4)
C62 C61 C5 121.7(4)
C66 C61 C5 120.2(4)
C63 C62 C61 120.1(4)
C62 C63 C64 121.5(4)
C62 C63 Br1 119.3(3)
C64 C63 Br1 119.2(3)
C63 C64 C65 119.8(4)
C64 C65 C66 118.3(4)
C64 C65 C6 121.3(4)
C66 C65 C6 120.2(4)
O10 C66 C61 119.3(4)
O10 C66 C65 118.9(4)
C61 C66 C65 121.6(4)
C72 C71 C76 119.5(3)
C72 C71 C4 120.3(3)
C76 C71 C4 120.0(3)
C71 C72 C73 121.0(3)
C72 C73 C74 118.6(3)
C72 C73 C6 119.7(3)
C74 C73 C6 121.5(3)
O11 C74 C73 119.2(3)
O11 C74 C75 119.1(3)
C73 C74 C75 121.7(3)
C74 C75 C76 118.2(3)
C74 C75 C7 121.6(3)
C76 C75 C7 120.1(3)
C71 C76 C75 120.9(3)
C82 C81 C86 118.7(4)
C82 C81 C8 121.3(4)
C86 C81 C8 119.8(3)
C81 C82 C83 119.9(4)
C84 C83 C82 121.4(4)
C84 C83 Br2 119.0(3)
C82 C83 Br2 119.5(3)
C83 C84 C85 119.7(4)
C86 C85 C84 118.4(4)
C86 C85 C7 120.0(3)
C84 C85 C7 121.2(4)
O12 C86 C85 119.5(3)
O12 C86 C81 118.9(3)
C85 C86 C81 121.3(4)
O9 C91 C92 103.3(7)
C93 C92 C91 114.5(14)
O9 C94 C95 101.1(9)
C96 C95 C94 114.8(16)
O10 C101 C102 107.8(6)
C101 C102 C103 107.7(8)
O10 C104 C105 114.8(19)
C104 C105 C106 109(2)
O11 C111 C112 108.7(3)
C113 C112 C111 114.3(4)
O12 C121 C122 109.8(5)
C121 C122 C123 108.0(6)
O12 C124 C125 128(2)
C124 C125 C126 108(2)

loop_
_geom_bond_atom_site_label_1
_geom_bond_atom_site_label_2
_geom_bond_distance
Mo1 Mo2 2.0931(4)
Mo1 N3 2.116(3)
Mo1 O5 2.124(2)
Mo1 N1 2.132(3)
Mo1 O7 2.134(2)
Mo2 N2 2.104(3)
Mo2 N4 2.126(3)
Mo2 O8 2.133(2)
Mo2 O6 2.155(2)
N1 C1 1.322(5)
N1 C11 1.419(5)
N2 C1 1.329(5)
N2 C21 1.430(5)
N3 C2 1.325(5)
N3 C31 1.435(5)
N4 C2 1.327(5)
N4 C41 1.429(4)
O1 C14 1.381(5)
O1 C17 1.412(6)
O2 C24 1.373(5)
O2 C27 1.407(7)
O3 C34 1.371(5)
O3 C37 1.411(5)
O4 C44 1.379(5)
O4 C47 1.408(5)
O5 C3 1.275(4)
O6 C3 1.269(4)
O7 C4 1.272(4)
O8 C4 1.270(4)
O9 C54 1.381(4)
O9 C91 1.413(10)
O9 C94 1.471(13)
O10 C104 1.35(2)
O10 C66 1.377(5)
O10 C101 1.459(8)
O11 C74 1.385(4)
O11 C111 1.446(5)
O12 C86 1.376(4)
O12 C124 1.43(3)
O12 C121 1.448(6)
Br1 C63 1.896(4)
Br2 C83 1.901(4)
C3 C51 1.483(5)
C4 C71 1.483(5)
C5 C61 1.518(6)
C5 C53 1.524(5)
C6 C65 1.513(6)
C6 C73 1.516(5)
C7 C85 1.514(5)
C7 C75 1.522(5)
C8 C55 1.518(5)
C8 C81 1.520(5)
C11 C16 1.385(5)
C11 C12 1.385(6)
C12 C13 1.398(6)
C13 C14 1.373(6)
C14 C15 1.370(6)
C15 C16 1.378(5)
C21 C22 1.374(6)
C21 C26 1.384(5)
C22 C23 1.397(6)
C23 C24 1.377(6)
C24 C25 1.381(6)
C25 C26 1.380(6)
C31 C32 1.373(5)
C31 C36 1.384(5)
C32 C33 1.387(6)
C33 C34 1.384(6)
C34 C35 1.381(6)
C35 C36 1.379(5)
C41 C42 1.379(5)
C41 C46 1.388(5)
C42 C43 1.392(5)
C43 C44 1.373(6)
C44 C45 1.373(6)
C45 C46 1.378(5)
C51 C52 1.389(5)
C51 C56 1.395(5)
C52 C53 1.379(5)
C53 C54 1.404(5)
C54 C55 1.399(5)
C55 C56 1.387(5)
C61 C62 1.391(6)
C61 C66 1.395(6)
C62 C63 1.374(6)
C63 C64 1.374(6)
C64 C65 1.391(6)
C65 C66 1.395(6)
C71 C72 1.388(5)
C71 C76 1.394(5)
C72 C73 1.389(5)
C73 C74 1.396(5)
C74 C75 1.396(5)
C75 C76 1.397(5)
C81 C82 1.378(5)
C81 C86 1.398(5)
C82 C83 1.384(6)
C83 C84 1.375(6)
C84 C85 1.395(5)
C85 C86 1.394(5)
C91 C92 1.688(12)
C92 C93 1.292(17)
C94 C95 1.666(13)
C95 C96 1.277(18)
C101 C102 1.512(10)
C102 C103 1.531(13)
C104 C105 1.491(18)
C105 C106 1.57(2)
C111 C112 1.493(6)
C112 C113 1.491(6)
C121 C122 1.487(8)
C122 C123 1.589(10)
C124 C125 1.458(19)
C125 C126 1.63(2)
